data_4304040
loop_
_publ_author_name
'A. Thirumurugan'
'R. A. Sanguramath'
'C. N. R. Rao'

_publ_section_title
;
Hybrid Structures Formed by Lead 1,3-Cyclohexanedicarboxylates
;
_journal_name_full 'Inorganic Chemistry'
_journal_page_first 823
_journal_page_last 831
_journal_paper_doi 10.1021/ic701323q
_journal_volume 47
_journal_year 2008
_chemical_formula_sum 'C16 H22 O9 Pb2'
_chemical_formula_weight 772.72
_chemical_name_systematic
;
 ?
;
_space_group_IT_number 2
_symmetry_cell_setting triclinic
_symmetry_space_group_name_Hall '-P 1'
_symmetry_space_group_name_H-M 'P -1'
_atom_sites_solution_hydrogens geom
_atom_sites_solution_primary direct
_atom_sites_solution_secondary difmap
_audit_creation_method SHELXL-97
_cell_angle_alpha 92.922(3)
_cell_angle_beta 97.147(2)
_cell_angle_gamma 107.695(2)
_cell_formula_units_Z 2
_cell_length_a 9.1442(5)
_cell_length_b 9.7893(5)
_cell_length_c 11.0738(6)
_cell_measurement_temperature 273(2)
_cell_volume 932.89(9)
_computing_cell_refinement SMART
_computing_data_collection 'SMART (Bruker,2000)'
_computing_data_reduction 'SAINT (Bruker,2000)'
_computing_molecular_graphics DIAMOND
_computing_publication_material 'PLATON (Spek, 1990)'
_computing_structure_refinement 'SHELXL-97 (Sheldrick, 1997)'
_computing_structure_solution 'SHELXL-97 (Sheldrick, 1997)'
_diffrn_ambient_temperature 273(2)
_diffrn_measured_fraction_theta_full 0.960
_diffrn_measured_fraction_theta_max 0.960
_diffrn_measurement_device_type 'CCD area detector'
_diffrn_measurement_method 'phi and omega scans'
_diffrn_radiation_monochromator graphite
_diffrn_radiation_source 'fine-focus sealed tube'
_diffrn_radiation_type MoK\a
_diffrn_radiation_wavelength 0.71073
_diffrn_reflns_av_R_equivalents 0.0479
_diffrn_reflns_av_sigmaI/netI 0.0303
_diffrn_reflns_limit_h_max 11
_diffrn_reflns_limit_h_min -10
_diffrn_reflns_limit_k_max 11
_diffrn_reflns_limit_k_min -11
_diffrn_reflns_limit_l_max 13
_diffrn_reflns_limit_l_min -13
_diffrn_reflns_number 17716
_diffrn_reflns_theta_full 25.49
_diffrn_reflns_theta_max 25.49
_diffrn_reflns_theta_min 1.86
_exptl_absorpt_coefficient_mu 18.071
_exptl_absorpt_correction_T_max 0.114000
_exptl_absorpt_correction_T_min 0.059600
_exptl_absorpt_correction_type empirical
_exptl_absorpt_process_details SADABS
_exptl_crystal_colour Colourless
_exptl_crystal_density_diffrn 2.751
_exptl_crystal_density_method 'not measured'
_exptl_crystal_description Rod
_exptl_crystal_F_000 708
_exptl_crystal_size_max 0.20
_exptl_crystal_size_mid 0.14
_exptl_crystal_size_min 0.12
_refine_diff_density_max 1.412
_refine_diff_density_min -2.518
_refine_diff_density_rms 0.282
_refine_ls_extinction_method none
_refine_ls_goodness_of_fit_ref 1.149
_refine_ls_hydrogen_treatment mixed
_refine_ls_matrix_type full
_refine_ls_number_parameters 252
_refine_ls_number_reflns 3343
_refine_ls_number_restraints 2
_refine_ls_restrained_S_all 1.149
_refine_ls_R_factor_all 0.0344
_refine_ls_R_factor_gt 0.0300
_refine_ls_shift/su_max 0.017
_refine_ls_shift/su_mean 0.000
_refine_ls_structure_factor_coef Fsqd
_refine_ls_weighting_details 'calc w=1/[\s^2^(Fo^2^)+(0.0467P)^2^+6.7206P] where P=(Fo^2^+2Fc^2^)/3'
_refine_ls_weighting_scheme calc
_refine_ls_wR_factor_gt 0.0821
_refine_ls_wR_factor_ref 0.0930
_reflns_number_gt 3035
_reflns_number_total 3343
_reflns_threshold_expression >2sigma(I)
_cod_data_source_file ic701323q-file003_3.cif
_cod_data_source_block compoundIII
_cod_depositor_comments
;
The following automatic conversions were performed:
'_symmetry_cell_setting' value 'Triclinic' changed to 'triclinic'
according to '/home/saulius/struct/CIF-dictionaries/cif_core.dic'
dictionary named 'cif_core.dic' version 2.4.1 from 2010-06-29.

Automatic conversion script
Id: cif_fix_enum 1527 2010-12-29 10:47:43Z saulius 
;
_cod_database_code 4304040

loop_
_symmetry_equiv_pos_as_xyz
'x, y, z'
'-x, -y, -z'

loop_
_atom_site_label
_atom_site_type_symbol
_atom_site_fract_x
_atom_site_fract_y
_atom_site_fract_z
_atom_site_U_iso_or_equiv
_atom_site_adp_type
_atom_site_occupancy
_atom_site_symmetry_multiplicity
_atom_site_calc_flag
_atom_site_refinement_flags
_atom_site_disorder_assembly
_atom_site_disorder_group
C1 C 0.1561(10) -0.1141(11) 0.1798(8) 0.033(2) Uani 1 1 d . . .
C2 C -0.0055(10) -0.2117(10) 0.1850(8) 0.0293(19) Uani 1 1 d . . .
H2 H -0.0059 -0.2491 0.2655 0.035 Uiso 1 1 calc R . .
C3 C -0.0608(12) -0.3411(11) 0.0879(9) 0.042(2) Uani 1 1 d . . .
H3A H -0.0588 -0.3072 0.0071 0.050 Uiso 1 1 calc R . .
H3B H 0.0088 -0.3986 0.0980 0.050 Uiso 1 1 calc R . .
C4 C -0.2246(12) -0.4335(10) 0.0991(9) 0.041(2) Uani 1 1 d . . .
H4A H -0.2253 -0.4731 0.1776 0.049 Uiso 1 1 calc R . .
H4B H -0.2591 -0.5130 0.0355 0.049 Uiso 1 1 calc R . .
C5 C 0.6649(10) -0.3437(10) 0.0874(9) 0.034(2) Uani 1 1 d . . .
H5A H 0.6599 -0.3104 0.0065 0.040 Uiso 1 1 calc R . .
H5B H 0.5616 -0.4034 0.0971 0.040 Uiso 1 1 calc R . .
C6 C -0.1168(9) -0.1226(9) 0.1749(7) 0.0255(17) Uani 1 1 d . . .
H6A H -0.1138 -0.0794 0.0980 0.031 Uiso 1 1 calc R . .
H6B H -0.0839 -0.0456 0.2407 0.031 Uiso 1 1 calc R . .
C7 C 0.7170(9) -0.2162(9) 0.1819(7) 0.0237(17) Uani 1 1 d . . .
H7 H 0.7161 -0.2531 0.2625 0.028 Uiso 1 1 calc R . .
C8 C 0.6131(9) -0.1225(9) 0.1736(7) 0.0220(17) Uani 1 1 d . . .
C21 C 1.0135(12) 0.2305(10) 0.4374(8) 0.040(2) Uani 1 1 d . . .
C22 C 1.131(2) 0.3557(16) 0.3966(11) 0.116(9) Uani 1 1 d . . .
H22 H 1.0528 0.3997 0.3641 0.140 Uiso 1 1 calc R . .
C23 C 1.183(2) 0.3475(15) 0.2884(13) 0.094(6) Uani 1 1 d . . .
H23A H 1.0940 0.3077 0.2256 0.113 Uiso 1 1 calc R . .
H23B H 1.2410 0.2790 0.2924 0.113 Uiso 1 1 calc R . .
C24 C 1.2831(17) 0.4818(16) 0.2480(11) 0.072(4) Uani 1 1 d . . .
H24A H 1.3573 0.4572 0.2028 0.087 Uiso 1 1 calc R . .
H24B H 1.2182 0.5193 0.1916 0.087 Uiso 1 1 calc R . .
C25 C 0.631(2) 0.4029(16) 0.6571(16) 0.115(8) Uani 1 1 d . . .
H25A H 0.6201 0.3123 0.6924 0.138 Uiso 1 1 calc R . .
H25B H 0.5273 0.4104 0.6381 0.138 Uiso 1 1 calc R . .
C26 C 1.2074(11) 0.4758(9) 0.4938(8) 0.0316(19) Uani 1 1 d . . .
H26A H 1.1277 0.5027 0.5301 0.038 Uiso 1 1 calc R . .
H26B H 1.2662 0.4410 0.5574 0.038 Uiso 1 1 calc R . .
C27 C 0.6869(19) 0.3935(13) 0.5477(11) 0.077(5) Uani 1 1 d . . .
H27 H 0.7682 0.3529 0.5792 0.092 Uiso 1 1 calc R . .
C28 C 0.6061(14) 0.2739(12) 0.4494(14) 0.059(3) Uani 1 1 d . . .
O1 O 0.2065(9) -0.0971(10) 0.0806(6) 0.059(2) Uani 1 1 d . . .
O2 O 0.2364(9) -0.0441(12) 0.2756(7) 0.073(3) Uani 1 1 d . . .
O3 O 0.5990(7) -0.0553(7) 0.2697(5) 0.0329(14) Uani 1 1 d . . .
O4 O 0.5452(8) -0.1057(8) 0.0735(6) 0.0383(16) Uani 1 1 d . . .
O5 O 0.8835(9) 0.1848(9) 0.3762(8) 0.064(2) Uani 1 1 d . . .
O6 O 1.0525(10) 0.1668(9) 0.5254(7) 0.059(2) Uani 1 1 d . . .
O7 O 0.5628(12) 0.3115(11) 0.3465(9) 0.082(3) Uani 1 1 d . . .
O8 O 0.5655(10) 0.1481(8) 0.4679(11) 0.076(3) Uani 1 1 d . . .
O9 O 0.7523(9) 0.2192(9) 0.1399(7) 0.0435(17) Uani 1 1 d D . .
Pb1 Pb 0.46506(4) 0.09979(3) 0.16941(3) 0.02741(12) Uani 1 1 d . . .
Pb2 Pb 0.73694(4) 0.00070(3) 0.49092(3) 0.02804(12) Uani 1 1 d . . .
H9A H 0.821(10) 0.211(14) 0.196(8) 0.06(4) Uiso 1 1 d D . .
H9B H 0.810(19) 0.23(2) 0.085(13) 0.15(9) Uiso 1 1 d D . .

loop_
_atom_site_aniso_label
_atom_site_aniso_U_11
_atom_site_aniso_U_22
_atom_site_aniso_U_33
_atom_site_aniso_U_23
_atom_site_aniso_U_13
_atom_site_aniso_U_12
C1 0.025(4) 0.054(6) 0.021(4) -0.008(4) -0.006(4) 0.018(4)
C2 0.033(5) 0.041(5) 0.018(4) 0.003(4) 0.003(3) 0.017(4)
C3 0.046(6) 0.047(6) 0.035(5) -0.010(4) -0.003(4) 0.026(5)
C4 0.054(6) 0.024(5) 0.041(5) -0.005(4) 0.002(5) 0.011(4)
C5 0.025(4) 0.030(5) 0.038(5) -0.002(4) 0.000(4) 0.000(4)
C6 0.024(4) 0.031(5) 0.020(4) -0.003(3) -0.001(3) 0.009(3)
C7 0.021(4) 0.029(4) 0.021(4) 0.005(3) 0.007(3) 0.005(3)
C8 0.016(4) 0.030(4) 0.014(4) 0.003(3) 0.001(3) -0.002(3)
C21 0.048(6) 0.032(5) 0.023(5) -0.004(4) 0.007(4) -0.011(4)
C22 0.166(17) 0.070(9) 0.031(6) -0.015(6) 0.029(8) -0.087(10)
C23 0.114(13) 0.061(9) 0.065(9) -0.028(7) 0.051(9) -0.043(8)
C24 0.072(9) 0.086(10) 0.034(6) 0.009(6) 0.017(6) -0.016(7)
C25 0.146(17) 0.049(8) 0.113(14) -0.018(8) 0.087(13) -0.047(9)
C26 0.032(5) 0.023(4) 0.035(5) -0.001(4) 0.006(4) 0.002(4)
C27 0.106(11) 0.043(7) 0.035(6) 0.002(5) 0.000(6) -0.040(7)
C28 0.047(7) 0.038(6) 0.091(10) -0.008(6) 0.033(7) 0.005(5)
O1 0.041(4) 0.089(6) 0.031(4) -0.015(4) 0.012(3) -0.002(4)
O2 0.034(4) 0.129(8) 0.024(4) -0.013(4) 0.000(3) -0.015(5)
O3 0.037(4) 0.042(4) 0.019(3) -0.002(3) 0.002(3) 0.014(3)
O4 0.043(4) 0.052(4) 0.023(3) -0.003(3) -0.005(3) 0.025(3)
O5 0.048(5) 0.056(5) 0.073(6) 0.025(4) -0.001(4) -0.005(4)
O6 0.063(5) 0.060(5) 0.036(4) 0.010(4) -0.002(4) -0.005(4)
O7 0.093(8) 0.072(6) 0.059(6) -0.023(5) -0.018(5) 0.013(6)
O8 0.040(5) 0.029(4) 0.147(10) -0.023(5) 0.030(5) -0.008(3)
O9 0.045(4) 0.052(4) 0.034(4) 0.008(3) 0.007(3) 0.015(4)
Pb1 0.0263(2) 0.0362(2) 0.01984(19) -0.00373(13) 0.00156(13) 0.01162(14)
Pb2 0.0357(2) 0.02628(19) 0.02004(18) 0.00227(13) 0.00560(13) 0.00592(14)

loop_
_atom_type_symbol
_atom_type_description
_atom_type_scat_dispersion_real
_atom_type_scat_dispersion_imag
_atom_type_scat_source
C C 0.0033 0.0016 'International Tables Vol C Tables 4.2.6.8 and 6.1.1.4'
H H 0.0000 0.0000 'International Tables Vol C Tables 4.2.6.8 and 6.1.1.4'
N N 0.0061 0.0033 'International Tables Vol C Tables 4.2.6.8 and 6.1.1.4'
O O 0.0106 0.0060 'International Tables Vol C Tables 4.2.6.8 and 6.1.1.4'
Pb Pb -3.3944 10.1111 'International Tables Vol C Tables 4.2.6.8 and 6.1.1.4'

loop_
_geom_angle_atom_site_label_1
_geom_angle_atom_site_label_2
_geom_angle_atom_site_label_3
_geom_angle
_geom_angle_site_symmetry_1
_geom_angle_site_symmetry_3
_geom_angle_publ_flag
O1 C1 O2 120.0(9) . . ?
O1 C1 C2 120.6(8) . . ?
O2 C1 C2 119.2(8) . . ?
C1 C2 C6 108.7(8) . . ?
C1 C2 C3 114.0(7) . . ?
C6 C2 C3 110.7(7) . . ?
C4 C3 C2 110.6(8) . . ?
C3 C4 C5 110.3(8) . 1_455 ?
C7 C5 C4 111.4(7) . 1_655 ?
C2 C6 C7 111.1(7) . 1_455 ?
C5 C7 C8 113.7(7) . . ?
C5 C7 C6 111.4(7) . 1_655 ?
C8 C7 C6 108.7(7) . 1_655 ?
O4 C8 O3 119.2(8) . . ?
O4 C8 C7 121.4(7) . . ?
O3 C8 C7 119.3(7) . . ?
O5 C21 O6 121.5(9) . . ?
O5 C21 C22 118.2(11) . . ?
O6 C21 C22 120.0(12) . . ?
C23 C22 C26 122.6(11) . . ?
C23 C22 C21 121.8(11) . . ?
C26 C22 C21 114.4(9) . . ?
C22 C23 C24 118.0(12) . . ?
C25 C24 C23 117.1(11) 2_766 . ?
C27 C25 C24 119.7(12) . 2_766 ?
C27 C26 C22 115.1(9) 2_766 . ?
C25 C27 C26 119.7(11) . 2_766 ?
C25 C27 C28 121.7(11) . . ?
C26 C27 C28 115.2(10) 2_766 . ?
O8 C28 O7 119.9(13) . . ?
O8 C28 C27 123.4(14) . . ?
O7 C28 C27 116.1(11) . . ?
C1 O1 Pb1 95.5(6) . . ?
C1 O2 Pb2 146.9(7) . 2_656 ?
C1 O2 Pb1 95.3(6) . . ?
Pb2 O2 Pb1 117.8(3) 2_656 . ?
C8 O3 Pb1 97.0(5) . . ?
C8 O3 Pb2 136.1(5) . . ?
Pb1 O3 Pb2 123.0(2) . . ?
C8 O4 Pb1 92.0(5) . . ?
C8 O4 Pb1 149.2(6) . 2_655 ?
Pb1 O4 Pb1 111.8(2) . 2_655 ?
C21 O5 Pb2 104.5(6) . . ?
C28 O7 Pb1 114.1(8) . . ?
C28 O8 Pb2 124.7(8) . . ?
O3 Pb1 O4 51.05(19) . . ?
O3 Pb1 O2 83.5(3) . . ?
O4 Pb1 O2 100.8(3) . . ?
O3 Pb1 O1 98.4(3) . . ?
O4 Pb1 O1 74.8(2) . . ?
O2 Pb1 O1 49.2(2) . . ?
O3 Pb1 O9 76.8(2) . . ?
O4 Pb1 O9 75.5(2) . . ?
O2 Pb1 O9 157.3(3) . . ?
O1 Pb1 O9 144.8(2) . . ?
O3 Pb1 O7 95.5(3) . . ?
O4 Pb1 O7 141.0(3) . . ?
O2 Pb1 O7 93.2(3) . . ?
O1 Pb1 O7 137.4(3) . . ?
O9 Pb1 O7 77.6(3) . . ?
O3 Pb1 O4 117.58(19) . 2_655 ?
O4 Pb1 O4 68.2(2) . 2_655 ?
O2 Pb1 O4 124.4(2) . 2_655 ?
O1 Pb1 O4 76.0(2) . 2_655 ?
O9 Pb1 O4 75.7(2) . 2_655 ?
O7 Pb1 O4 130.4(3) . 2_655 ?
O5 Pb2 O8 80.1(3) . . ?
O5 Pb2 O3 73.6(3) . . ?
O8 Pb2 O3 73.6(3) . . ?
O5 Pb2 O2 120.0(3) . 2_656 ?
O8 Pb2 O2 90.1(4) . 2_656 ?
O3 Pb2 O2 157.2(2) . 2_656 ?

loop_
_geom_bond_atom_site_label_1
_geom_bond_atom_site_label_2
_geom_bond_distance
_geom_bond_site_symmetry_2
_geom_bond_publ_flag
C1 O1 1.244(12) . ?
C1 O2 1.249(11) . ?
C1 C2 1.506(13) . ?
C2 C6 1.527(12) . ?
C2 C3 1.534(13) . ?
C3 C4 1.520(15) . ?
C4 C5 1.526(13) 1_455 ?
C5 C7 1.504(12) . ?
C5 C4 1.526(13) 1_655 ?
C6 C7 1.531(11) 1_455 ?
C7 C8 1.506(12) . ?
C7 C6 1.531(11) 1_655 ?
C8 O4 1.245(10) . ?
C8 O3 1.264(10) . ?
C21 O5 1.233(13) . ?
C21 O6 1.256(13) . ?
C21 C22 1.493(14) . ?
C22 C23 1.354(18) . ?
C22 C26 1.489(14) . ?
C23 C24 1.481(17) . ?
C24 C25 1.459(19) 2_766 ?
C25 C27 1.382(19) . ?
C25 C24 1.459(19) 2_766 ?
C26 C27 1.483(13) 2_766 ?
C27 C26 1.483(13) 2_766 ?
C27 C28 1.499(16) . ?
C28 O8 1.209(15) . ?
C28 O7 1.270(17) . ?
O1 Pb1 2.594(7) . ?
O2 Pb2 2.568(7) 2_656 ?
O2 Pb1 2.594(8) . ?
O3 Pb1 2.450(6) . ?
O3 Pb2 2.562(6) . ?
O4 Pb1 2.566(6) . ?
O4 Pb1 2.685(6) 2_655 ?
O5 Pb2 2.418(8) . ?
O7 Pb1 2.639(9) . ?
O8 Pb2 2.433(9) . ?
O9 Pb1 2.599(8) . ?
Pb1 O4 2.685(6) 2_655 ?
Pb2 O2 2.568(7) 2_656 ?
